data_2217537
loop_
_publ_author_name
'Lan-cui Zhang'
'Na Li'
'Xiao-Hui Li'
'Cui-ying Huang'
'Guang-hua Zhou'

_publ_section_title
;
 2-(1,3-Dithian-2-ylidene)-1-phenylbutane-1,3-dione
;
_journal_coeditor_code HG2371
_journal_issue 2
_journal_name_full 'Acta Crystallographica Section E'
_journal_page_first o534
_journal_page_last o534
_journal_paper_doi 10.1107/S160053680800264X
_journal_volume 64
_journal_year 2008
_chemical_formula_iupac 'C13 H12 O2 S2'
_chemical_formula_moiety 'C13 H12 O2 S2'
_chemical_formula_sum 'C13 H12 O2 S2'
_chemical_formula_weight 264.35
_chemical_name_systematic
;
2-(1,3-Dithian-2-ylidene)-1-phenylbutane-1,3-dione
;
_space_group_IT_number 4
_symmetry_cell_setting monoclinic
_symmetry_space_group_name_Hall 'P 2yb'
_symmetry_space_group_name_H-M 'P 1 21 1'
_atom_sites_solution_hydrogens geom
_atom_sites_solution_primary direct
_atom_sites_solution_secondary difmap
_audit_creation_method SHELXL-97
_cell_angle_alpha 90.00
_cell_angle_beta 103.876(4)
_cell_angle_gamma 90.00
_cell_formula_units_Z 2
_cell_length_a 7.812(3)
_cell_length_b 5.5115(18)
_cell_length_c 14.628(5)
_cell_measurement_reflns_used 3425
_cell_measurement_temperature 298(2)
_cell_measurement_theta_max 27.83
_cell_measurement_theta_min 2.69
_cell_volume 611.4(4)
_computing_cell_refinement 'SAINT (Bruker, 2005)'
_computing_data_collection 'APEX2 (Bruker, 2005)'
_computing_data_reduction 'SAINT (Bruker, 2005)'
_computing_molecular_graphics 'SHELXTL (Sheldrick, 2008)'
_computing_publication_material 'SHELXTL (Sheldrick, 2008)'
_computing_structure_refinement 'SHELXL97 (Sheldrick, 2008)'
_computing_structure_solution 'SHELXS97 (Sheldrick, 2008)'
_diffrn_ambient_temperature 298(2)
_diffrn_measured_fraction_theta_full 0.995
_diffrn_measured_fraction_theta_max 0.995
_diffrn_measurement_device_type 'Bruker APEXII CCD'
_diffrn_measurement_method \w
_diffrn_radiation_monochromator graphite
_diffrn_radiation_source 'fine-focus sealed tube'
_diffrn_radiation_type MoK\a
_diffrn_radiation_wavelength 0.71073
_diffrn_reflns_av_R_equivalents 0.0151
_diffrn_reflns_av_sigmaI/netI 0.0254
_diffrn_reflns_limit_h_max 9
_diffrn_reflns_limit_h_min -8
_diffrn_reflns_limit_k_max 6
_diffrn_reflns_limit_k_min -6
_diffrn_reflns_limit_l_max 17
_diffrn_reflns_limit_l_min -17
_diffrn_reflns_number 3073
_diffrn_reflns_theta_full 25.00
_diffrn_reflns_theta_max 25.00
_diffrn_reflns_theta_min 2.69
_diffrn_standards_decay_% 0
_diffrn_standards_number 0
_exptl_absorpt_coefficient_mu 0.421
_exptl_absorpt_correction_T_max 0.9933
_exptl_absorpt_correction_T_min 0.9564
_exptl_absorpt_correction_type multi-scan
_exptl_absorpt_process_details '(SADABS; Sheldrick, 2003)'
_exptl_crystal_colour yellow
_exptl_crystal_density_diffrn 1.436
_exptl_crystal_density_method 'not measured'
_exptl_crystal_description block
_exptl_crystal_F_000 276
_exptl_crystal_size_max 0.14
_exptl_crystal_size_mid 0.10
_exptl_crystal_size_min 0.01
_refine_diff_density_max 0.242
_refine_diff_density_min -0.165
_refine_ls_abs_structure_details 'Flack (1983)'
_refine_ls_abs_structure_Flack -0.01(8)
_refine_ls_extinction_method none
_refine_ls_goodness_of_fit_ref 1.045
_refine_ls_hydrogen_treatment constr
_refine_ls_matrix_type full
_refine_ls_number_parameters 154
_refine_ls_number_reflns 1948
_refine_ls_number_restraints 1
_refine_ls_restrained_S_all 1.045
_refine_ls_R_factor_all 0.0301
_refine_ls_R_factor_gt 0.0288
_refine_ls_shift/su_max 0.000
_refine_ls_shift/su_mean 0.000
_refine_ls_structure_factor_coef Fsqd
_refine_ls_weighting_details 'calc w=1/[\s^2^(Fo^2^)+(0.0405P)^2^+0.1246P] where P=(Fo^2^+2Fc^2^)/3'
_refine_ls_weighting_scheme calc
_refine_ls_wR_factor_gt 0.0718
_refine_ls_wR_factor_ref 0.0733
_reflns_number_gt 1887
_reflns_number_total 1948
_reflns_threshold_expression I>2\s(I)
_cod_data_source_file hg2371.cif
_cod_data_source_block I
_cod_original_sg_symbol_H-M 'P 21'
_cod_database_code 2217537
_cod_database_fobs_code 2217537

loop_
_symmetry_equiv_pos_as_xyz
'x, y, z'
'-x, y+1/2, -z'

loop_
_atom_site_type_symbol
_atom_site_label
_atom_site_fract_x
_atom_site_fract_y
_atom_site_fract_z
_atom_site_U_iso_or_equiv
_atom_site_adp_type
_atom_site_calc_flag
_atom_site_refinement_flags
_atom_site_occupancy
S S1 0.45599(7) 0.16653(13) 0.16380(4) 0.04320(18) Uani d . 1
S S2 0.11323(8) 0.39993(14) 0.08953(4) 0.04637(18) Uani d . 1
O O1 0.4104(2) -0.2094(4) 0.27828(13) 0.0563(5) Uani d . 1
O O2 -0.1208(2) 0.2157(4) 0.17817(13) 0.0531(5) Uani d . 1
C C1 0.2829(3) -0.1090(5) 0.29623(15) 0.0361(5) Uani d . 1
C C2 0.1629(3) 0.0454(5) 0.22544(15) 0.0342(5) Uani d . 1
C C3 -0.0288(3) 0.0456(5) 0.21677(16) 0.0377(6) Uani d . 1
C C4 -0.1148(3) -0.1726(6) 0.24704(18) 0.0482(7) Uani d . 1
H H4A -0.2388 -0.1430 0.2380 0.072 Uiso calc R 1
H H4B -0.0636 -0.2046 0.3124 0.072 Uiso calc R 1
H H4C -0.0971 -0.3102 0.2101 0.072 Uiso calc R 1
C C5 0.2343(3) 0.1860(5) 0.16689(14) 0.0348(5) Uani d . 1
C C6 0.4601(4) 0.4458(6) 0.1000(2) 0.0532(7) Uani d . 1
H H6A 0.4788 0.5824 0.1431 0.064 Uiso calc R 1
H H6B 0.5552 0.4423 0.0679 0.064 Uiso calc R 1
C C7 0.2864(4) 0.4705(7) 0.0300(2) 0.0614(9) Uani d . 1
H H7A 0.2807 0.3597 -0.0222 0.074 Uiso calc R 1
H H7B 0.2720 0.6346 0.0055 0.074 Uiso calc R 1
C C8 0.2575(3) -0.1219(5) 0.39431(15) 0.0328(5) Uani d . 1
C C9 0.3325(3) -0.3133(5) 0.45259(16) 0.0390(5) Uani d . 1
H H9A 0.3892 -0.4378 0.4286 0.047 Uiso calc R 1
C C10 0.3233(3) -0.3194(6) 0.54551(17) 0.0459(6) Uani d . 1
H H10A 0.3714 -0.4495 0.5836 0.055 Uiso calc R 1
C C11 0.2424(3) -0.1316(6) 0.58230(17) 0.0461(7) Uani d . 1
H H11A 0.2390 -0.1337 0.6454 0.055 Uiso calc R 1
C C12 0.1671(3) 0.0579(6) 0.52532(17) 0.0438(6) Uani d . 1
H H12A 0.1111 0.1825 0.5497 0.053 Uiso calc R 1
C C13 0.1749(3) 0.0631(5) 0.43144(16) 0.0368(5) Uani d . 1
H H13A 0.1243 0.1917 0.3932 0.044 Uiso calc R 1

loop_
_atom_site_aniso_label
_atom_site_aniso_U_11
_atom_site_aniso_U_22
_atom_site_aniso_U_33
_atom_site_aniso_U_12
_atom_site_aniso_U_13
_atom_site_aniso_U_23
S1 0.0350(3) 0.0536(4) 0.0445(3) 0.0025(3) 0.0165(2) 0.0021(3)
S2 0.0403(3) 0.0550(4) 0.0434(3) 0.0041(3) 0.0093(3) 0.0130(3)
O1 0.0513(11) 0.0737(14) 0.0483(10) 0.0252(10) 0.0205(8) 0.0065(10)
O2 0.0350(9) 0.0578(14) 0.0650(12) 0.0054(9) 0.0091(8) 0.0119(10)
C1 0.0330(11) 0.0399(13) 0.0353(12) 0.0004(12) 0.0078(9) -0.0035(12)
C2 0.0309(11) 0.0423(15) 0.0298(11) 0.0007(10) 0.0082(9) -0.0025(11)
C3 0.0344(12) 0.0467(16) 0.0318(11) -0.0004(11) 0.0073(10) -0.0018(12)
C4 0.0393(13) 0.059(2) 0.0466(14) -0.0102(12) 0.0099(12) 0.0019(13)
C5 0.0331(11) 0.0413(14) 0.0294(10) -0.0005(11) 0.0066(9) -0.0056(11)
C6 0.0499(15) 0.058(2) 0.0607(16) -0.0052(13) 0.0302(13) -0.0006(15)
C7 0.0612(17) 0.077(2) 0.0520(16) 0.0039(16) 0.0259(14) 0.0197(16)
C8 0.0279(10) 0.0354(13) 0.0341(11) -0.0003(10) 0.0052(8) 0.0013(11)
C9 0.0346(11) 0.0368(14) 0.0460(13) 0.0028(12) 0.0103(10) 0.0009(12)
C10 0.0345(11) 0.0525(16) 0.0487(13) 0.0018(13) 0.0062(10) 0.0188(15)
C11 0.0402(12) 0.0626(19) 0.0346(12) -0.0066(14) 0.0071(10) 0.0035(14)
C12 0.0490(14) 0.0475(16) 0.0358(13) 0.0020(12) 0.0117(11) -0.0068(12)
C13 0.0384(12) 0.0347(13) 0.0352(12) 0.0033(10) 0.0050(10) 0.0007(10)

loop_
_atom_type_symbol
_atom_type_description
_atom_type_scat_dispersion_real
_atom_type_scat_dispersion_imag
_atom_type_scat_source
C C 0.0033 0.0016 'International Tables Vol C Tables 4.2.6.8 and 6.1.1.4'
H H 0.0000 0.0000 'International Tables Vol C Tables 4.2.6.8 and 6.1.1.4'
N N 0.0061 0.0033 'International Tables Vol C Tables 4.2.6.8 and 6.1.1.4'
O O 0.0106 0.0060 'International Tables Vol C Tables 4.2.6.8 and 6.1.1.4'
S S 0.1246 0.1234 'International Tables Vol C Tables 4.2.6.8 and 6.1.1.4'

loop_
_geom_angle_atom_site_label_1
_geom_angle_atom_site_label_2
_geom_angle_atom_site_label_3
_geom_angle
C5 S1 C6 95.83(12)
C5 S2 C7 96.03(13)
O1 C1 C2 121.3(2)
O1 C1 C8 119.2(2)
C2 C1 C8 119.2(2)
C5 C2 C3 120.3(2)
C5 C2 C1 118.4(2)
C3 C2 C1 121.3(2)
O2 C3 C2 120.6(2)
O2 C3 C4 119.5(2)
C2 C3 C4 119.6(2)
C3 C4 H4A 109.5
C3 C4 H4B 109.5
H4A C4 H4B 109.5
C3 C4 H4C 109.5
H4A C4 H4C 109.5
H4B C4 H4C 109.5
C2 C5 S1 122.47(19)
C2 C5 S2 123.26(17)
S1 C5 S2 114.27(14)
C7 C6 S1 107.8(2)
C7 C6 H6A 110.1
S1 C6 H6A 110.1
C7 C6 H6B 110.1
S1 C6 H6B 110.1
H6A C6 H6B 108.5
C6 C7 S2 108.04(19)
C6 C7 H7A 110.1
S2 C7 H7A 110.1
C6 C7 H7B 110.1
S2 C7 H7B 110.1
H7A C7 H7B 108.4
C13 C8 C9 119.0(2)
C13 C8 C1 121.5(2)
C9 C8 C1 119.3(2)
C10 C9 C8 120.5(2)
C10 C9 H9A 119.7
C8 C9 H9A 119.7
C9 C10 C11 120.1(3)
C9 C10 H10A 120.0
C11 C10 H10A 120.0
C12 C11 C10 120.0(2)
C12 C11 H11A 120.0
C10 C11 H11A 120.0
C11 C12 C13 120.0(3)
C11 C12 H12A 120.0
C13 C12 H12A 120.0
C8 C13 C12 120.5(2)
C8 C13 H13A 119.8
C12 C13 H13A 119.8

loop_
_geom_bond_atom_site_label_1
_geom_bond_atom_site_label_2
_geom_bond_distance
S1 C5 1.746(2)
S1 C6 1.804(3)
S2 C5 1.747(3)
S2 C7 1.817(3)
O1 C1 1.221(3)
O2 C3 1.233(3)
C1 C2 1.487(3)
C1 C8 1.496(3)
C2 C5 1.369(3)
C2 C3 1.472(3)
C3 C4 1.495(4)
C4 H4A 0.9600
C4 H4B 0.9600
C4 H4C 0.9600
C6 C7 1.497(4)
C6 H6A 0.9700
C6 H6B 0.9700
C7 H7A 0.9700
C7 H7B 0.9700
C8 C13 1.385(3)
C8 C9 1.394(3)
C9 C10 1.378(3)
C9 H9A 0.9300
C10 C11 1.387(4)
C10 H10A 0.9300
C11 C12 1.377(4)
C11 H11A 0.9300
C12 C13 1.389(3)
C12 H12A 0.9300
C13 H13A 0.9300

loop_
_geom_torsion_atom_site_label_1
_geom_torsion_atom_site_label_2
_geom_torsion_atom_site_label_3
_geom_torsion_atom_site_label_4
_geom_torsion
O1 C1 C2 C5 -36.8(4)
C8 C1 C2 C5 137.1(2)
O1 C1 C2 C3 142.2(3)
C8 C1 C2 C3 -43.9(3)
C5 C2 C3 O2 -21.0(4)
C1 C2 C3 O2 160.0(2)
C5 C2 C3 C4 153.3(2)
C1 C2 C3 C4 -25.7(3)
C3 C2 C5 S1 -172.03(19)
C1 C2 C5 S1 7.0(3)
C3 C2 C5 S2 8.2(3)
C1 C2 C5 S2 -172.79(18)
C6 S1 C5 C2 -165.4(2)
C6 S1 C5 S2 14.38(17)
C7 S2 C5 C2 -172.7(2)
C7 S2 C5 S1 7.48(18)
C5 S1 C6 C7 -36.6(2)
S1 C6 C7 S2 45.7(3)
C5 S2 C7 C6 -32.4(3)
O1 C1 C8 C13 149.8(3)
C2 C1 C8 C13 -24.2(3)
O1 C1 C8 C9 -24.3(4)
C2 C1 C8 C9 161.7(2)
C13 C8 C9 C10 0.6(3)
C1 C8 C9 C10 174.8(2)
C8 C9 C10 C11 -1.4(4)
C9 C10 C11 C12 1.7(4)
C10 C11 C12 C13 -1.1(4)
C9 C8 C13 C12 0.0(3)
C1 C8 C13 C12 -174.0(2)
C11 C12 C13 C8 0.2(4)

loop_
_cod_related_entry_id
_cod_related_entry_database
_cod_related_entry_code
1 ChemSpider 151289
